data_2239487
loop_
_publ_author_name
'Hijji, Yousef'
'Butcher, Ray J.'
'Jasinski, Jerry P.'

_publ_section_title
;
 (<i>E</i>)-2-{[4-(Dimethylamino)benzylidene]amino}-5-nitrophenol
;
_journal_coeditor_code SU2709
_journal_issue 5
_journal_name_full 'Acta Crystallographica Section E'
_journal_page_first o598
_journal_page_last o599
_journal_paper_doi 10.1107/S160053681400871X
_journal_volume 70
_journal_year 2014
_chemical_formula_iupac 'C15 H15 N3 O3'
_chemical_formula_moiety 'C15 H15 N3 O3'
_chemical_formula_sum 'C15 H15 N3 O3'
_chemical_formula_weight 285.30
_chemical_name_systematic
;
(<i>E</i>)-2-{[4-(Dimethylamino)benzylidene]amino}-5-nitrophenol
;
_space_group_crystal_system triclinic
_space_group_IT_number 2
_space_group_name_Hall '-P 1'
_space_group_name_H-M_alt 'P -1'
_symmetry_space_group_name_Hall '-P 1'
_symmetry_space_group_name_H-M 'P -1'
_atom_sites_solution_hydrogens mixed
_audit_creation_method SHELXL-2013
_cell_angle_alpha 108.038(5)
_cell_angle_beta 91.258(4)
_cell_angle_gamma 96.033(4)
_cell_formula_units_Z 4
_cell_length_a 6.1435(3)
_cell_length_b 14.3844(8)
_cell_length_c 15.8516(9)
_cell_measurement_reflns_used 3857
_cell_measurement_temperature 123(2)
_cell_measurement_theta_max 74.2850
_cell_measurement_theta_min 5.0240
_cell_volume 1322.39(13)
_computing_cell_refinement
;
CrysAlis PRO (Agilent, 2012)
;
_computing_data_collection
;
CrysAlis PRO (Agilent, 2012)
;
_computing_data_reduction
;
CrysAlis PRO (Agilent, 2012)
;
_computing_molecular_graphics 'SHELXTL (Sheldrick, 2008)'
_computing_publication_material 'SHELXTL (Sheldrick, 2008)'
_computing_structure_refinement 'SHELXL2013 (Sheldrick, 2008)'
_computing_structure_solution 'SHELXS2013 (Sheldrick, 2008)'
_diffrn_ambient_temperature 123(2)
_diffrn_detector_area_resol_mean 10.5081
_diffrn_measured_fraction_theta_full 0.998
_diffrn_measured_fraction_theta_max 0.988
_diffrn_measurement_device 'four-circle diffractometer'
_diffrn_measurement_device_type 'Agilent Xcalibur (Ruby, Gemini)'
_diffrn_measurement_method '\w scans'
_diffrn_radiation_monochromator graphite
_diffrn_radiation_type 'Cu K\a'
_diffrn_radiation_wavelength 1.54184
_diffrn_reflns_av_R_equivalents 0.0341
_diffrn_reflns_limit_h_max 7
_diffrn_reflns_limit_h_min -7
_diffrn_reflns_limit_k_max 17
_diffrn_reflns_limit_k_min -17
_diffrn_reflns_limit_l_max 19
_diffrn_reflns_limit_l_min -19
_diffrn_reflns_number 9056
_diffrn_reflns_theta_full 67.500
_diffrn_reflns_theta_max 74.206
_diffrn_reflns_theta_min 5.025
_exptl_absorpt_coefficient_mu 0.844
_exptl_absorpt_correction_T_max 1.00000
_exptl_absorpt_correction_T_min 0.93769
_exptl_absorpt_correction_type multi-scan
_exptl_absorpt_process_details
;
(CrysAlis PRO; Agilent, 2012)
;
_exptl_crystal_colour yellow-brown
_exptl_crystal_density_diffrn 1.433
_exptl_crystal_description
;
block
;
_exptl_crystal_F_000 600
_exptl_crystal_size_max 0.32
_exptl_crystal_size_mid 0.24
_exptl_crystal_size_min 0.19
_refine_diff_density_max 0.320
_refine_diff_density_min -0.212
_refine_ls_extinction_method none
_refine_ls_goodness_of_fit_ref 1.039
_refine_ls_hydrogen_treatment mixed
_refine_ls_matrix_type full
_refine_ls_number_parameters 392
_refine_ls_number_reflns 9056
_refine_ls_number_restraints 0
_refine_ls_restrained_S_all 1.039
_refine_ls_R_factor_all 0.0471
_refine_ls_R_factor_gt 0.0413
_refine_ls_shift/su_max 0.000
_refine_ls_shift/su_mean 0.000
_refine_ls_structure_factor_coef Fsqd
_refine_ls_weighting_details 'w=1/[\s^2^(Fo^2^)+(0.0805P)^2^+0.1015P] where P=(Fo^2^+2Fc^2^)/3'
_refine_ls_weighting_scheme calc
_refine_ls_wR_factor_gt 0.1155
_refine_ls_wR_factor_ref 0.1190
_reflns_number_gt 7791
_reflns_number_total 9056
_reflns_threshold_expression I>2\s(I)
_cod_data_source_file su2709sup1.cif
_cod_data_source_block I
_cod_original_cell_volume 1322.37(13)
_cod_database_code 2239487
_cod_database_fobs_code 2239487
_shelx_space_group_comment
;
The symmetry employed for this shelxl refinement is uniquely defined
by the following loop, which should always be used as a source of
symmetry information in preference to the above space-group names.
They are only intended as comments.
;
_shelxl_version_number .2013

loop_
_space_group_symop_operation_xyz
'x, y, z'
'-x, -y, -z'

loop_
_atom_site_type_symbol
_atom_site_label
_atom_site_fract_x
_atom_site_fract_y
_atom_site_fract_z
_atom_site_U_iso_or_equiv
_atom_site_adp_type
_atom_site_calc_flag
_atom_site_occupancy
O O1A 1.00034(17) 0.44325(8) 0.56033(7) 0.0261(2) Uani d 1
H H1A 0.918(4) 0.4353(16) 0.5142(16) 0.045(6) Uiso d 1
O O2A 1.05386(18) 0.41323(9) 0.86286(8) 0.0311(3) Uani d 1
O O3A 0.7307(2) 0.35008(10) 0.88265(8) 0.0384(3) Uani d 1
N N1A 0.8610(2) 0.38209(9) 0.83748(8) 0.0239(3) Uani d 1
N N2A 0.60070(19) 0.38449(8) 0.49667(8) 0.0185(2) Uani d 1
N N3A 0.22830(19) 0.38081(9) 0.11251(8) 0.0224(3) Uani d 1
C C1A 0.8619(2) 0.41242(10) 0.61406(10) 0.0190(3) Uani d 1
C C2A 0.9351(2) 0.41382(10) 0.69739(10) 0.0202(3) Uani d 1
H H2AA 1.0832 0.4363 0.7185 0.024 Uiso calc 1
C C3A 0.7849(2) 0.38121(10) 0.74952(9) 0.0194(3) Uani d 1
C C4A 0.5674(2) 0.34761(10) 0.72071(10) 0.0217(3) Uani d 1
H H4AA 0.4688 0.3259 0.7579 0.026 Uiso calc 1
C C5A 0.4968(2) 0.34643(10) 0.63666(10) 0.0201(3) Uani d 1
H H5AA 0.3487 0.3232 0.6160 0.024 Uiso calc 1
C C6A 0.6411(2) 0.37909(9) 0.58198(9) 0.0173(3) Uani d 1
C C7A 0.4114(2) 0.35695(9) 0.45511(9) 0.0179(3) Uani d 1
H H7AA 0.2949 0.3322 0.4836 0.021 Uiso calc 1
C C8A 0.3686(2) 0.36216(9) 0.36702(9) 0.0179(3) Uani d 1
C C9A 0.1576(2) 0.33220(10) 0.32528(10) 0.0189(3) Uani d 1
H H9AA 0.0445 0.3081 0.3557 0.023 Uiso calc 1
C C10A 0.1101(2) 0.33680(10) 0.24159(10) 0.0204(3) Uani d 1
H H10A -0.0344 0.3158 0.2153 0.024 Uiso calc 1
C C11A 0.2740(2) 0.37246(10) 0.19399(9) 0.0174(3) Uani d 1
C C12A 0.4886(2) 0.40115(10) 0.23598(10) 0.0197(3) Uani d 1
H H12A 0.6033 0.4239 0.2054 0.024 Uiso calc 1
C C13A 0.5328(2) 0.39655(10) 0.31967(9) 0.0188(3) Uani d 1
H H13A 0.6772 0.4170 0.3463 0.023 Uiso calc 1
C C14A 0.4024(3) 0.40912(13) 0.06081(10) 0.0286(3) Uani d 1
H H14A 0.4798 0.4733 0.0951 0.043 Uiso calc 1
H H14B 0.3383 0.4133 0.0051 0.043 Uiso calc 1
H H14C 0.5058 0.3597 0.0476 0.043 Uiso calc 1
C C15A 0.0107(2) 0.34709(12) 0.06894(10) 0.0267(3) Uani d 1
H H15A -0.0982 0.3811 0.1074 0.040 Uiso calc 1
H H15B -0.0213 0.2760 0.0576 0.040 Uiso calc 1
H H15C 0.0050 0.3615 0.0125 0.040 Uiso calc 1
O O1B 0.52861(17) 0.06146(8) 0.59158(7) 0.0240(2) Uani d 1
H H1B 0.449(3) 0.0669(15) 0.5502(15) 0.038(6) Uiso d 1
O O2B 0.62214(19) 0.12261(10) 0.91582(8) 0.0358(3) Uani d 1
O O3B 0.3155(2) 0.17004(9) 0.96784(8) 0.0363(3) Uani d 1
N N1B 0.4363(2) 0.14478(9) 0.90623(9) 0.0259(3) Uani d 1
N N2B 0.16151(19) 0.12088(8) 0.55922(8) 0.0189(2) Uani d 1
N N3B -0.22861(19) 0.09965(9) 0.17216(8) 0.0224(3) Uani d 1
C C1B 0.4096(2) 0.09763(9) 0.66287(9) 0.0182(3) Uani d 1
C C2B 0.4863(2) 0.10243(10) 0.74690(10) 0.0204(3) Uani d 1
H H2BA 0.6231 0.0808 0.7562 0.024 Uiso calc 1
C C3B 0.3569(2) 0.13995(10) 0.81726(9) 0.0208(3) Uani d 1
C C4B 0.1556(2) 0.17232(10) 0.80674(10) 0.0223(3) Uani d 1
H H4BA 0.0703 0.1970 0.8563 0.027 Uiso calc 1
C C5B 0.0825(2) 0.16755(10) 0.72168(10) 0.0199(3) Uani d 1
H H5BA -0.0540 0.1898 0.7131 0.024 Uiso calc 1
C C6B 0.2071(2) 0.13050(9) 0.64878(9) 0.0175(3) Uani d 1
C C7B -0.0179(2) 0.14324(9) 0.53189(9) 0.0183(3) Uani d 1
H H7BA -0.1218 0.1683 0.5741 0.022 Uiso calc 1
C C8B -0.0682(2) 0.13184(9) 0.43956(9) 0.0176(3) Uani d 1
C C9B -0.2682(2) 0.15614(9) 0.41343(10) 0.0185(3) Uani d 1
H H9BA -0.3687 0.1806 0.4573 0.022 Uiso calc 1
C C10B -0.3238(2) 0.14565(10) 0.32598(9) 0.0189(3) Uani d 1
H H10B -0.4613 0.1626 0.3107 0.023 Uiso calc 1
C C11B -0.1782(2) 0.10990(9) 0.25881(9) 0.0180(3) Uani d 1
C C12B 0.0245(2) 0.08440(10) 0.28521(10) 0.0194(3) Uani d 1
H H12B 0.1255 0.0597 0.2416 0.023 Uiso calc 1
C C13B 0.0761(2) 0.09487(10) 0.37254(10) 0.0185(3) Uani d 1
H H13B 0.2120 0.0768 0.3882 0.022 Uiso calc 1
C C14B -0.0722(3) 0.06855(12) 0.10417(10) 0.0280(3) Uani d 1
H H14D -0.0277 0.0051 0.1043 0.042 Uiso calc 1
H H14E 0.0570 0.1179 0.1167 0.042 Uiso calc 1
H H14F -0.1406 0.0617 0.0458 0.042 Uiso calc 1
C C15B -0.4374(2) 0.12439(12) 0.14568(10) 0.0269(3) Uani d 1
H H15D -0.4564 0.1919 0.1810 0.040 Uiso calc 1
H H15E -0.5567 0.0788 0.1556 0.040 Uiso calc 1
H H15F -0.4398 0.1192 0.0825 0.040 Uiso calc 1

loop_
_atom_site_aniso_label
_atom_site_aniso_U_11
_atom_site_aniso_U_22
_atom_site_aniso_U_33
_atom_site_aniso_U_12
_atom_site_aniso_U_13
_atom_site_aniso_U_23
O1A 0.0198(5) 0.0421(6) 0.0185(5) -0.0004(4) 0.0012(4) 0.0136(4)
O2A 0.0304(6) 0.0392(6) 0.0236(6) 0.0026(5) -0.0085(5) 0.0109(5)
O3A 0.0428(7) 0.0556(8) 0.0218(6) -0.0061(6) -0.0043(5) 0.0239(5)
N1A 0.0321(7) 0.0237(6) 0.0170(6) 0.0046(5) -0.0035(5) 0.0078(5)
N2A 0.0214(6) 0.0205(5) 0.0140(6) 0.0031(4) 0.0001(4) 0.0059(4)
N3A 0.0194(6) 0.0333(6) 0.0164(6) 0.0037(5) 0.0002(5) 0.0101(5)
C1A 0.0206(7) 0.0203(6) 0.0166(7) 0.0039(5) 0.0027(5) 0.0057(5)
C2A 0.0195(6) 0.0218(6) 0.0189(7) 0.0039(5) -0.0022(5) 0.0057(5)
C3A 0.0270(7) 0.0183(6) 0.0135(7) 0.0045(5) -0.0016(5) 0.0054(5)
C4A 0.0259(7) 0.0213(6) 0.0192(7) -0.0005(5) 0.0012(6) 0.0093(5)
C5A 0.0210(6) 0.0212(6) 0.0180(7) -0.0012(5) -0.0022(5) 0.0075(5)
C6A 0.0218(6) 0.0146(6) 0.0157(7) 0.0033(5) -0.0010(5) 0.0048(5)
C7A 0.0205(6) 0.0178(6) 0.0164(7) 0.0043(5) 0.0024(5) 0.0063(5)
C8A 0.0209(6) 0.0158(6) 0.0168(7) 0.0037(5) 0.0003(5) 0.0045(5)
C9A 0.0205(6) 0.0200(6) 0.0170(7) 0.0008(5) 0.0014(5) 0.0075(5)
C10A 0.0168(6) 0.0224(6) 0.0212(7) 0.0004(5) -0.0016(5) 0.0066(5)
C11A 0.0199(6) 0.0194(6) 0.0134(7) 0.0052(5) -0.0004(5) 0.0051(5)
C12A 0.0184(6) 0.0232(6) 0.0180(7) 0.0023(5) 0.0020(5) 0.0073(5)
C13A 0.0175(6) 0.0215(6) 0.0171(7) 0.0023(5) -0.0012(5) 0.0055(5)
C14A 0.0266(8) 0.0452(9) 0.0170(7) 0.0020(6) 0.0009(6) 0.0150(6)
C15A 0.0245(7) 0.0421(9) 0.0158(7) 0.0054(6) -0.0025(6) 0.0124(6)
O1B 0.0217(5) 0.0353(6) 0.0183(5) 0.0089(4) 0.0041(4) 0.0111(4)
O2B 0.0342(6) 0.0509(7) 0.0255(6) 0.0093(5) -0.0065(5) 0.0158(5)
O3B 0.0494(7) 0.0472(7) 0.0149(6) 0.0183(6) 0.0031(5) 0.0094(5)
N1B 0.0347(7) 0.0252(6) 0.0186(7) 0.0039(5) -0.0035(5) 0.0081(5)
N2B 0.0219(6) 0.0201(5) 0.0150(6) 0.0024(4) -0.0004(4) 0.0062(4)
N3B 0.0192(6) 0.0340(6) 0.0160(6) 0.0058(5) 0.0017(5) 0.0099(5)
C1B 0.0194(6) 0.0189(6) 0.0171(7) 0.0007(5) 0.0020(5) 0.0073(5)
C2B 0.0198(6) 0.0213(6) 0.0217(7) 0.0026(5) -0.0014(5) 0.0093(5)
C3B 0.0284(7) 0.0195(6) 0.0141(7) -0.0006(5) -0.0029(6) 0.0059(5)
C4B 0.0284(7) 0.0212(6) 0.0172(7) 0.0049(5) 0.0034(6) 0.0049(5)
C5B 0.0215(6) 0.0211(6) 0.0179(7) 0.0053(5) 0.0009(5) 0.0064(5)
C6B 0.0206(6) 0.0156(6) 0.0169(7) 0.0001(5) -0.0001(5) 0.0066(5)
C7B 0.0185(6) 0.0174(6) 0.0185(7) 0.0008(5) 0.0013(5) 0.0054(5)
C8B 0.0190(6) 0.0161(6) 0.0177(7) 0.0000(5) -0.0006(5) 0.0060(5)
C9B 0.0199(6) 0.0183(6) 0.0174(7) 0.0036(5) 0.0028(5) 0.0049(5)
C10B 0.0179(6) 0.0203(6) 0.0195(7) 0.0046(5) -0.0006(5) 0.0069(5)
C11B 0.0190(6) 0.0183(6) 0.0172(7) 0.0005(5) -0.0012(5) 0.0069(5)
C12B 0.0174(6) 0.0234(6) 0.0186(7) 0.0046(5) 0.0033(5) 0.0077(5)
C13B 0.0162(6) 0.0208(6) 0.0203(7) 0.0032(5) 0.0005(5) 0.0087(5)
C14B 0.0273(7) 0.0424(9) 0.0168(7) 0.0085(6) 0.0036(6) 0.0112(6)
C15B 0.0269(7) 0.0395(8) 0.0171(7) 0.0103(6) -0.0012(6) 0.0109(6)

loop_
_atom_type_symbol
_atom_type_description
_atom_type_scat_dispersion_real
_atom_type_scat_dispersion_imag
_atom_type_scat_source
C C 0.0181 0.0091 'International Tables Vol C Tables 4.2.6.8 and 6.1.1.4'
H H 0.0000 0.0000 'International Tables Vol C Tables 4.2.6.8 and 6.1.1.4'
N N 0.0311 0.0180 'International Tables Vol C Tables 4.2.6.8 and 6.1.1.4'
O O 0.0492 0.0322 'International Tables Vol C Tables 4.2.6.8 and 6.1.1.4'

loop_
_geom_angle_atom_site_label_1
_geom_angle_atom_site_label_2
_geom_angle_atom_site_label_3
_geom_angle
C1A O1A H1A 102.7(15)
O3A N1A O2A 122.88(13)
O3A N1A C3A 118.47(12)
O2A N1A C3A 118.63(13)
C7A N2A C6A 122.31(12)
C11A N3A C15A 120.42(12)
C11A N3A C14A 121.04(12)
C15A N3A C14A 117.87(12)
O1A C1A C2A 120.56(12)
O1A C1A C6A 117.96(13)
C2A C1A C6A 121.48(13)
C1A C2A C3A 117.87(13)
C1A C2A H2AA 121.1
C3A C2A H2AA 121.1
C4A C3A C2A 122.61(13)
C4A C3A N1A 119.16(13)
C2A C3A N1A 118.22(12)
C5A C4A C3A 118.76(13)
C5A C4A H4AA 120.6
C3A C4A H4AA 120.6
C4A C5A C6A 120.78(13)
C4A C5A H5AA 119.6
C6A C5A H5AA 119.6
N2A C6A C5A 129.15(13)
N2A C6A C1A 112.36(12)
C5A C6A C1A 118.49(13)
N2A C7A C8A 122.61(13)
N2A C7A H7AA 118.7
C8A C7A H7AA 118.7
C9A C8A C13A 117.62(13)
C9A C8A C7A 120.11(12)
C13A C8A C7A 122.28(12)
C10A C9A C8A 121.78(13)
C10A C9A H9AA 119.1
C8A C9A H9AA 119.1
C9A C10A C11A 120.89(13)
C9A C10A H10A 119.6
C11A C10A H10A 119.6
N3A C11A C10A 121.71(13)
N3A C11A C12A 121.19(13)
C10A C11A C12A 117.09(13)
C13A C12A C11A 121.23(13)
C13A C12A H12A 119.4
C11A C12A H12A 119.4
C12A C13A C8A 121.36(13)
C12A C13A H13A 119.3
C8A C13A H13A 119.3
N3A C14A H14A 109.5
N3A C14A H14B 109.5
H14A C14A H14B 109.5
N3A C14A H14C 109.5
H14A C14A H14C 109.5
H14B C14A H14C 109.5
N3A C15A H15A 109.5
N3A C15A H15B 109.5
H15A C15A H15B 109.5
N3A C15A H15C 109.5
H15A C15A H15C 109.5
H15B C15A H15C 109.5
C1B O1B H1B 101.7(14)
O3B N1B O2B 123.00(13)
O3B N1B C3B 118.68(12)
O2B N1B C3B 118.32(13)
C7B N2B C6B 122.21(12)
C11B N3B C15B 120.50(12)
C11B N3B C14B 121.35(12)
C15B N3B C14B 118.08(12)
O1B C1B C2B 120.39(12)
O1B C1B C6B 118.22(13)
C2B C1B C6B 121.39(13)
C1B C2B C3B 117.73(13)
C1B C2B H2BA 121.1
C3B C2B H2BA 121.1
C2B C3B C4B 123.07(13)
C2B C3B N1B 118.07(13)
C4B C3B N1B 118.87(13)
C3B C4B C5B 118.20(13)
C3B C4B H4BA 120.9
C5B C4B H4BA 120.9
C4B C5B C6B 120.85(13)
C4B C5B H5BA 119.6
C6B C5B H5BA 119.6
C5B C6B N2B 128.86(12)
C5B C6B C1B 118.77(13)
N2B C6B C1B 112.37(12)
N2B C7B C8B 122.64(13)
N2B C7B H7BA 118.7
C8B C7B H7BA 118.7
C9B C8B C13B 117.45(13)
C9B C8B C7B 120.10(12)
C13B C8B C7B 122.44(12)
C10B C9B C8B 122.06(13)
C10B C9B H9BA 119.0
C8B C9B H9BA 119.0
C9B C10B C11B 120.62(12)
C9B C10B H10B 119.7
C11B C10B H10B 119.7
N3B C11B C10B 121.70(12)
N3B C11B C12B 120.93(12)
C10B C11B C12B 117.37(13)
C13B C12B C11B 121.09(12)
C13B C12B H12B 119.5
C11B C12B H12B 119.5
C12B C13B C8B 121.41(12)
C12B C13B H13B 119.3
C8B C13B H13B 119.3
N3B C14B H14D 109.5
N3B C14B H14E 109.5
H14D C14B H14E 109.5
N3B C14B H14F 109.5
H14D C14B H14F 109.5
H14E C14B H14F 109.5
N3B C15B H15D 109.5
N3B C15B H15E 109.5
H15D C15B H15E 109.5
N3B C15B H15F 109.5
H15D C15B H15F 109.5
H15E C15B H15F 109.5

loop_
_geom_bond_atom_site_label_1
_geom_bond_atom_site_label_2
_geom_bond_distance
O1A C1A 1.3532(18)
O1A H1A 0.85(2)
O2A N1A 1.2339(17)
O3A N1A 1.2318(18)
N1A C3A 1.4566(18)
N2A C7A 1.2853(19)
N2A C6A 1.3966(18)
N3A C11A 1.3596(19)
N3A C15A 1.4542(19)
N3A C14A 1.4611(19)
C1A C2A 1.379(2)
C1A C6A 1.4184(19)
C2A C3A 1.392(2)
C2A H2AA 0.9500
C3A C4A 1.389(2)
C4A C5A 1.387(2)
C4A H4AA 0.9500
C5A C6A 1.3985(19)
C5A H5AA 0.9500
C7A C8A 1.441(2)
C7A H7AA 0.9500
C8A C9A 1.4047(19)
C8A C13A 1.4083(19)
C9A C10A 1.375(2)
C9A H9AA 0.9500
C10A C11A 1.418(2)
C10A H10A 0.9500
C11A C12A 1.4245(19)
C12A C13A 1.371(2)
C12A H12A 0.9500
C13A H13A 0.9500
C14A H14A 0.9800
C14A H14B 0.9800
C14A H14C 0.9800
C15A H15A 0.9800
C15A H15B 0.9800
C15A H15C 0.9800
O1B C1B 1.3545(17)
O1B H1B 0.84(2)
O2B N1B 1.2357(18)
O3B N1B 1.2268(18)
N1B C3B 1.4609(18)
N2B C7B 1.2827(18)
N2B C6B 1.4021(18)
N3B C11B 1.3605(19)
N3B C15B 1.4535(18)
N3B C14B 1.4569(18)
C1B C2B 1.382(2)
C1B C6B 1.4132(19)
C2B C3B 1.387(2)
C2B H2BA 0.9500
C3B C4B 1.391(2)
C4B C5B 1.391(2)
C4B H4BA 0.9500
C5B C6B 1.3960(19)
C5B H5BA 0.9500
C7B C8B 1.444(2)
C7B H7BA 0.9500
C8B C9B 1.4002(19)
C8B C13B 1.4099(19)
C9B C10B 1.378(2)
C9B H9BA 0.9500
C10B C11B 1.4135(19)
C10B H10B 0.9500
C11B C12B 1.4239(19)
C12B C13B 1.372(2)
C12B H12B 0.9500
C13B H13B 0.9500
C14B H14D 0.9800
C14B H14E 0.9800
C14B H14F 0.9800
C15B H15D 0.9800
C15B H15E 0.9800
C15B H15F 0.9800

loop_
_geom_hbond_atom_site_label_D
_geom_hbond_atom_site_label_H
_geom_hbond_atom_site_label_A
_geom_hbond_site_symmetry_A
_geom_hbond_distance_DH
_geom_hbond_distance_HA
_geom_hbond_distance_DA
_geom_hbond_angle_DHA
O1A H1A N2A . 0.85(2) 1.99(2) 2.5860(16) 126(2)
O1A H1A O1A 2_766 0.85(2) 2.41(2) 2.8738(16) 114.7(19)
O1B H1B N2B . 0.84(2) 1.993(19) 2.5896(16) 127.5(19)
O1B H1B O1B 2_656 0.84(2) 2.45(2) 2.8853(15) 113.7(17)
C7B H7BA O1B 1_455 0.95 2.58 3.1870(17) 122
C15A H15C O3A 1_454 0.98 2.59 3.3989(19) 141

loop_
_geom_torsion_atom_site_label_1
_geom_torsion_atom_site_label_2
_geom_torsion_atom_site_label_3
_geom_torsion_atom_site_label_4
_geom_torsion
O1A C1A C2A C3A 179.99(12)
C6A C1A C2A C3A 0.1(2)
C1A C2A C3A C4A 0.2(2)
C1A C2A C3A N1A 179.76(11)
O3A N1A C3A C4A 2.13(19)
O2A N1A C3A C4A -179.11(13)
O3A N1A C3A C2A -177.50(13)
O2A N1A C3A C2A 1.26(19)
C2A C3A C4A C5A 0.0(2)
N1A C3A C4A C5A -179.58(12)
C3A C4A C5A C6A -0.5(2)
C7A N2A C6A C5A -0.7(2)
C7A N2A C6A C1A 179.33(12)
C4A C5A C6A N2A -179.26(13)
C4A C5A C6A C1A 0.7(2)
O1A C1A C6A N2A -0.45(17)
C2A C1A C6A N2A 179.45(12)
O1A C1A C6A C5A 179.58(12)
C2A C1A C6A C5A -0.5(2)
C6A N2A C7A C8A -179.89(11)
N2A C7A C8A C9A -179.16(12)
N2A C7A C8A C13A 1.0(2)
C13A C8A C9A C10A -0.6(2)
C7A C8A C9A C10A 179.49(12)
C8A C9A C10A C11A -0.1(2)
C15A N3A C11A C10A -4.0(2)
C14A N3A C11A C10A -174.38(13)
C15A N3A C11A C12A 177.25(13)
C14A N3A C11A C12A 6.9(2)
C9A C10A C11A N3A -177.64(13)
C9A C10A C11A C12A 1.2(2)
N3A C11A C12A C13A 177.30(12)
C10A C11A C12A C13A -1.5(2)
C11A C12A C13A C8A 0.8(2)
C9A C8A C13A C12A 0.29(19)
C7A C8A C13A C12A -179.84(12)
O1B C1B C2B C3B -179.84(12)
C6B C1B C2B C3B 0.53(19)
C1B C2B C3B C4B 0.1(2)
C1B C2B C3B N1B 179.69(12)
O3B N1B C3B C2B -174.00(13)
O2B N1B C3B C2B 5.6(2)
O3B N1B C3B C4B 5.6(2)
O2B N1B C3B C4B -174.83(13)
C2B C3B C4B C5B -0.6(2)
N1B C3B C4B C5B 179.79(12)
C3B C4B C5B C6B 0.5(2)
C4B C5B C6B N2B -179.40(13)
C4B C5B C6B C1B 0.1(2)
C7B N2B C6B C5B -3.0(2)
C7B N2B C6B C1B 177.45(12)
O1B C1B C6B C5B 179.73(11)
C2B C1B C6B C5B -0.6(2)
O1B C1B C6B N2B -0.71(17)
C2B C1B C6B N2B 178.93(12)
C6B N2B C7B C8B -178.80(11)
N2B C7B C8B C9B 179.07(13)
N2B C7B C8B C13B 0.2(2)
C13B C8B C9B C10B -0.6(2)
C7B C8B C9B C10B -179.44(12)
C8B C9B C10B C11B -0.3(2)
C15B N3B C11B C10B -0.7(2)
C14B N3B C11B C10B 176.16(13)
C15B N3B C11B C12B 179.00(13)
C14B N3B C11B C12B -4.1(2)
C9B C10B C11B N3B -179.46(12)
C9B C10B C11B C12B 0.80(19)
N3B C11B C12B C13B 179.83(12)
C10B C11B C12B C13B -0.43(19)
C11B C12B C13B C8B -0.5(2)
C9B C8B C13B C12B 0.94(19)
C7B C8B C13B C12B 179.79(12)
